data_7133584
loop_
_publ_author_name
'J&#x119;drzejowska, Katarzyna'
'Kobylarczyk, Jedrzej'
'Muzio&#x142;, Tadeusz M'
'Nowicka, Beata'
'J&#x119;drzejowski, Damian'
'Matoga, Dariusz'
'Gawe&#x142;, Bart&#x142;omiej'
'Podgajny, Robert'

_publ_section_title
;
 Exploring porosity in a flexible 3D organic-inorganic
 {ZnII3(4DPNDI)[W<sup>V</sup>(CN)<sub>8</sub>]<sub>2</sub>} coordination
 network.
;
_journal_issue 77
_journal_name_full 'Chemical communications (Cambridge, England)'
_journal_page_first 10704
_journal_page_last 10707
_journal_paper_doi 10.1039/d4cc03141e
_journal_volume 60
_journal_year 2024
_chemical_formula_sum 'C24 H36 N12 O4 W Zn1.5'
_chemical_formula_weight 838.55
_space_group_crystal_system triclinic
_space_group_IT_number 2
_space_group_name_Hall '-P 1'
_space_group_name_H-M_alt 'P -1'
_atom_sites_solution_hydrogens geom
_audit_creation_method SHELXL-2018/1
_audit_update_record
;
2024-06-10 deposited with the CCDC.	2024-08-26 downloaded from the CCDC.
;
_cell_angle_alpha 85.355(3)
_cell_angle_beta 83.387(4)
_cell_angle_gamma 68.662(3)
_cell_formula_units_Z 2
_cell_length_a 9.8046(7)
_cell_length_b 11.0611(7)
_cell_length_c 16.2733(11)
_cell_measurement_reflns_used 37032
_cell_measurement_temperature 100(2)
_cell_measurement_theta_max 51.276
_cell_measurement_theta_min 4.608
_cell_volume 1631.46(19)
_computing_structure_refinement 'SHELXL-2018/1 (Sheldrick, 2018)'
_diffrn_ambient_temperature 100(0)
_diffrn_measured_fraction_theta_full 0.985
_diffrn_measured_fraction_theta_max 0.981
_diffrn_measurement_device_type 'Bruker D8 Venture Photon III'
_diffrn_radiation_type MoK\a
_diffrn_radiation_wavelength 0.71073
_diffrn_reflns_av_R_equivalents 0.0528
_diffrn_reflns_av_unetI/netI 0.0620
_diffrn_reflns_Laue_measured_fraction_full 0.985
_diffrn_reflns_Laue_measured_fraction_max 0.981
_diffrn_reflns_limit_h_max 9
_diffrn_reflns_limit_h_min -11
_diffrn_reflns_limit_k_max 13
_diffrn_reflns_limit_k_min -13
_diffrn_reflns_limit_l_max 19
_diffrn_reflns_limit_l_min -19
_diffrn_reflns_number 18045
_diffrn_reflns_point_group_measured_fraction_full 0.985
_diffrn_reflns_point_group_measured_fraction_max 0.981
_diffrn_reflns_theta_full 25.242
_diffrn_reflns_theta_max 25.695
_diffrn_reflns_theta_min 1.978
_exptl_absorpt_coefficient_mu 4.665
_exptl_crystal_colour yellow
_exptl_crystal_density_diffrn 1.707
_exptl_crystal_description block
_exptl_crystal_F_000 830
_exptl_crystal_size_max 0.600
_exptl_crystal_size_mid 0.200
_exptl_crystal_size_min 0.200
_refine_diff_density_max 3.104
_refine_diff_density_min -2.171
_refine_diff_density_rms 0.190
_refine_ls_extinction_method none
_refine_ls_goodness_of_fit_ref 1.163
_refine_ls_hydrogen_treatment constr
_refine_ls_matrix_type full
_refine_ls_number_parameters 397
_refine_ls_number_reflns 6083
_refine_ls_number_restraints 8
_refine_ls_restrained_S_all 1.164
_refine_ls_R_factor_all 0.0604
_refine_ls_R_factor_gt 0.0488
_refine_ls_shift/su_max 0.001
_refine_ls_shift/su_mean 0.000
_refine_ls_structure_factor_coef Fsqd
_refine_ls_weighting_details 'w=1/[\s^2^(Fo^2^)+(0.0234P)^2^+15.9452P] where P=(Fo^2^+2Fc^2^)/3'
_refine_ls_weighting_scheme calc
_refine_ls_wR_factor_gt 0.1038
_refine_ls_wR_factor_ref 0.1079
_reflns_Friedel_coverage 0.000
_reflns_number_gt 5278
_reflns_number_total 6083
_reflns_threshold_expression 'I > 2\s(I)'
_cod_data_source_file d4cc03141e2.cif
_cod_data_source_block 1
_cod_depositor_comments 'Adding full bibliography for 7133584--7133585.cif.'
_cod_original_formula_sum 'C24 H36 N12 O4 W Zn1.50'
_cod_database_code 7133584
_shelx_shelxl_version_number 2018/1
_shelx_space_group_comment
;
The symmetry employed for this shelxl refinement is uniquely defined
by the following loop, which should always be used as a source of
symmetry information in preference to the above space-group names.
They are only intended as comments.
;
_shelx_estimated_absorpt_t_min 0.166
_shelx_estimated_absorpt_t_max 0.456

loop_
_space_group_symop_operation_xyz
'x, y, z'
'-x, -y, -z'

loop_
_atom_site_label
_atom_site_type_symbol
_atom_site_fract_x
_atom_site_fract_y
_atom_site_fract_z
_atom_site_U_iso_or_equiv
_atom_site_adp_type
_atom_site_occupancy
_atom_site_site_symmetry_order
_atom_site_calc_flag
_atom_site_refinement_flags_posn
_atom_site_refinement_flags_adp
_atom_site_refinement_flags_occupancy
_atom_site_disorder_assembly
_atom_site_disorder_group
W1 W 0.70521(4) 0.65513(3) 0.79736(2) 0.01207(10) Uani 1 1 d . . . . .
Zn1 Zn 1.000000 0.500000 0.500000 0.0147(3) Uani 1 2 d S . P . .
Zn2 Zn 0.23391(10) 0.54464(8) 0.89864(6) 0.0161(2) Uani 1 1 d . . . . .
O1CS O 0.7874(7) 0.5493(5) 0.4614(4) 0.0227(13) Uani 1 1 d . . . . .
N4 N 0.2765(7) 0.4419(6) 1.0044(4) 0.0184(15) Uani 1 1 d . . . . .
O4CS O 0.1396(7) 0.7189(5) 0.9610(4) 0.0272(14) Uani 1 1 d . . . . .
O3CS O 0.2888(7) 0.3886(5) 0.8216(4) 0.0290(15) Uani 1 1 d . . . . .
O2CS O 1.0055(8) 0.3097(5) 0.5294(4) 0.0315(16) Uani 1 1 d . . . . .
C3 C -0.0746(9) 0.6118(7) 0.8305(5) 0.0158(17) Uani 1 1 d . . . . .
N8 N 0.8126(9) 0.3336(7) 0.8047(5) 0.0280(18) Uani 1 1 d . . . . .
N3 N 0.0393(8) 0.5913(6) 0.8518(4) 0.0212(16) Uani 1 1 d . . . . .
N1 N 0.8950(8) 0.5515(6) 0.6191(4) 0.0168(14) Uani 1 1 d . . . . .
N2 N 0.4046(8) 0.5899(6) 0.8483(4) 0.0185(15) Uani 1 1 d . . . . .
C8 C 0.7758(9) 0.4469(8) 0.8011(5) 0.0176(17) Uani 1 1 d . . . . .
C2 C 0.5085(9) 0.6124(7) 0.8293(5) 0.0177(17) Uani 1 1 d . . . . .
C6 C 0.5521(9) 0.7495(7) 0.7045(5) 0.0145(16) Uani 1 1 d . . . . .
N1CS N 0.5731(8) 0.5746(6) 0.4129(4) 0.0207(15) Uani 1 1 d . . . . .
N3CS N 0.3263(8) 0.2143(6) 0.7512(4) 0.0241(17) Uani 1 1 d . . . . .
N5 N 0.4898(10) 0.9093(7) 0.9016(5) 0.036(2) Uani 1 1 d . . . . .
N6 N 0.4723(8) 0.7958(6) 0.6555(4) 0.0214(16) Uani 1 1 d . . . . .
N2CS N 1.0367(9) 0.1119(7) 0.5827(5) 0.0329(19) Uani 1 1 d . . . . .
N7 N 0.8108(9) 0.8983(7) 0.7211(5) 0.0268(17) Uani 1 1 d . . . . .
C2CS C 0.7918(10) 0.3916(8) 0.3669(5) 0.0232(19) Uani 1 1 d . . . . .
H2CA H 0.811823 0.418788 0.309354 0.035 Uiso 1 1 calc R U . . .
H2CB H 0.727993 0.340527 0.368850 0.035 Uiso 1 1 calc R U . . .
H2CC H 0.884550 0.338503 0.389434 0.035 Uiso 1 1 calc R U . . .
C1CS C 0.7170(10) 0.5089(8) 0.4171(5) 0.0203(18) Uani 1 1 d . . . . .
C9CS C 0.3709(10) 0.2771(7) 0.8031(5) 0.0228(19) Uani 1 1 d . . . . .
C5 C 0.5667(10) 0.8223(7) 0.8648(5) 0.0198(18) Uani 1 1 d . . . . .
C4 C 0.2872(9) 0.4052(8) 1.0726(5) 0.0187(17) Uani 1 1 d . U . . .
C7 C 0.7728(9) 0.8143(7) 0.7459(5) 0.0167(17) Uani 1 1 d . . . . .
C1 C 0.8302(9) 0.5880(7) 0.6805(5) 0.0168(17) Uani 1 1 d . . . . .
C12C C 0.1811(12) 0.2704(9) 0.7221(6) 0.035(2) Uani 1 1 d . . . . .
H12A H 0.127349 0.353641 0.747831 0.053 Uiso 1 1 calc R U . . .
H12B H 0.127545 0.211069 0.736966 0.053 Uiso 1 1 calc R U . . .
H12C H 0.190293 0.284307 0.661765 0.053 Uiso 1 1 calc R U . . .
C3CS C 0.4990(10) 0.6908(8) 0.4605(6) 0.026(2) Uani 1 1 d . . . . .
H3CA H 0.558915 0.691234 0.504656 0.040 Uiso 1 1 calc R U . . .
H3CB H 0.402853 0.690932 0.484947 0.040 Uiso 1 1 calc R U . . .
H3CC H 0.485677 0.768260 0.423860 0.040 Uiso 1 1 calc R U . . .
N4CS N -0.0767(12) 0.8821(11) 0.9683(7) 0.061(3) Uani 1 1 d . U . . .
C4CS C 0.4811(10) 0.5457(9) 0.3594(6) 0.029(2) Uani 1 1 d . . . . .
H4CA H 0.440272 0.620395 0.321343 0.043 Uiso 1 1 calc R U . . .
H4CB H 0.400667 0.527725 0.393238 0.043 Uiso 1 1 calc R U . . .
H4CC H 0.540241 0.469526 0.327618 0.043 Uiso 1 1 calc R U . . .
C7CS C 1.1171(10) -0.0281(7) 0.5923(6) 0.028(2) Uani 1 1 d . . . . .
H7CA H 1.172909 -0.060598 0.539650 0.042 Uiso 1 1 calc R U . . .
H7CB H 1.047314 -0.072464 0.608376 0.042 Uiso 1 1 calc R U . . .
H7CC H 1.184992 -0.044938 0.635167 0.042 Uiso 1 1 calc R U . . .
C15C C -0.1874(12) 1.0024(9) 0.9369(7) 0.042(3) Uani 1 1 d . . . . .
H15A H -0.210624 0.988408 0.882256 0.063 Uiso 1 1 calc R U . . .
H15B H -0.148268 1.072750 0.932330 0.063 Uiso 1 1 calc R U . . .
H15C H -0.276897 1.025861 0.975207 0.063 Uiso 1 1 calc R U . . .
C5CS C 1.0796(12) 0.1952(8) 0.5376(6) 0.030(2) Uani 1 1 d . . . . .
C10C C 0.5147(11) 0.2129(10) 0.8392(7) 0.043(3) Uani 1 1 d . . . . .
H10A H 0.540855 0.278097 0.864353 0.064 Uiso 1 1 calc R U . . .
H10B H 0.591102 0.171368 0.795356 0.064 Uiso 1 1 calc R U . . .
H10C H 0.506510 0.147037 0.881549 0.064 Uiso 1 1 calc R U . . .
C8CS C 0.8916(11) 0.1637(10) 0.6326(7) 0.043(3) Uani 1 1 d . . . . .
H8CA H 0.827388 0.119665 0.618607 0.064 Uiso 1 1 calc R U . . .
H8CB H 0.846004 0.257263 0.620378 0.064 Uiso 1 1 calc R U . . .
H8CC H 0.906094 0.148302 0.691703 0.064 Uiso 1 1 calc R U . . .
C14C C 0.0906(13) 0.8949(12) 0.8531(7) 0.049(3) Uani 1 1 d . U . . .
H14A H 0.197811 0.869894 0.845389 0.074 Uiso 1 1 calc R U . . .
H14B H 0.045094 0.989295 0.857710 0.074 Uiso 1 1 calc R U . . .
H14C H 0.056473 0.868886 0.805513 0.074 Uiso 1 1 calc R U . . .
C11C C 0.4109(14) 0.0826(9) 0.7237(7) 0.045(3) Uani 1 1 d . . . . .
H11A H 0.516197 0.065850 0.723464 0.067 Uiso 1 1 calc R U . . .
H11B H 0.388454 0.074553 0.667708 0.067 Uiso 1 1 calc R U . . .
H11C H 0.384564 0.019416 0.761611 0.067 Uiso 1 1 calc R U . . .
C16C C -0.1183(14) 0.8109(10) 1.0459(7) 0.050(3) Uani 1 1 d . U . . .
H16A H -0.206964 0.869628 1.075990 0.075 Uiso 1 1 calc R U . . .
H16B H -0.037317 0.782067 1.081566 0.075 Uiso 1 1 calc R U . . .
H16C H -0.137157 0.735271 1.029924 0.075 Uiso 1 1 calc R U . . .
C13C C 0.0455(13) 0.8239(12) 0.9362(8) 0.049(3) Uani 1 1 d . U . . .
C6CS C 1.2299(12) 0.1421(10) 0.4886(7) 0.041(3) Uani 1 1 d . . . . .
H6CA H 1.222862 0.096080 0.441185 0.062 Uiso 1 1 calc R U . . .
H6CB H 1.301067 0.082046 0.524330 0.062 Uiso 1 1 calc R U . . .
H6CC H 1.262407 0.214191 0.468705 0.062 Uiso 1 1 calc R U . . .

loop_
_atom_site_aniso_label
_atom_site_aniso_U_11
_atom_site_aniso_U_22
_atom_site_aniso_U_33
_atom_site_aniso_U_23
_atom_site_aniso_U_13
_atom_site_aniso_U_12
W1 0.00570(16) 0.01368(15) 0.01806(17) -0.00058(10) -0.00151(12) -0.00481(12)
Zn1 0.0124(7) 0.0147(6) 0.0165(6) -0.0006(5) -0.0003(5) -0.0045(5)
Zn2 0.0087(5) 0.0213(4) 0.0202(5) 0.0019(4) -0.0028(4) -0.0076(4)
O1CS 0.017(3) 0.026(3) 0.026(3) -0.005(2) -0.008(3) -0.006(3)
N4 0.010(4) 0.024(3) 0.019(4) 0.003(3) -0.004(3) -0.004(3)
O4CS 0.016(3) 0.020(3) 0.042(4) -0.005(3) -0.008(3) 0.000(3)
O3CS 0.024(4) 0.022(3) 0.041(4) -0.010(3) -0.009(3) -0.005(3)
O2CS 0.044(4) 0.018(3) 0.035(4) 0.004(3) -0.014(3) -0.012(3)
C3 0.011(4) 0.018(4) 0.019(4) -0.003(3) -0.001(3) -0.005(3)
N8 0.024(4) 0.029(4) 0.031(4) -0.002(3) 0.003(4) -0.011(4)
N3 0.018(4) 0.023(3) 0.024(4) -0.003(3) -0.003(3) -0.008(3)
N1 0.013(4) 0.020(3) 0.020(4) 0.003(3) -0.003(3) -0.009(3)
N2 0.014(4) 0.021(3) 0.021(4) 0.000(3) -0.003(3) -0.007(3)
C8 0.010(4) 0.026(4) 0.017(4) -0.003(3) 0.002(3) -0.007(4)
C2 0.012(4) 0.015(4) 0.025(4) -0.004(3) -0.004(4) -0.003(3)
C6 0.012(4) 0.017(4) 0.016(4) -0.002(3) -0.001(4) -0.006(3)
N1CS 0.021(4) 0.020(3) 0.024(4) -0.005(3) -0.005(3) -0.009(3)
N3CS 0.023(4) 0.014(3) 0.032(4) -0.003(3) -0.003(3) -0.003(3)
N5 0.039(5) 0.028(4) 0.037(5) -0.006(4) 0.004(4) -0.010(4)
N6 0.020(4) 0.023(3) 0.022(4) -0.002(3) -0.005(3) -0.008(3)
N2CS 0.032(5) 0.026(4) 0.043(5) 0.005(3) -0.013(4) -0.011(4)
N7 0.024(4) 0.025(4) 0.034(4) 0.003(3) -0.004(4) -0.013(3)
C2CS 0.017(5) 0.025(4) 0.029(5) -0.007(4) 0.001(4) -0.009(4)
C1CS 0.021(5) 0.024(4) 0.017(4) 0.004(3) 0.000(4) -0.012(4)
C9CS 0.017(5) 0.015(4) 0.033(5) 0.006(3) 0.000(4) -0.005(4)
C5 0.020(5) 0.016(4) 0.025(4) -0.003(3) 0.003(4) -0.010(4)
C4 0.010(4) 0.022(3) 0.028(4) -0.003(3) 0.000(3) -0.010(3)
C7 0.009(4) 0.017(4) 0.025(4) -0.002(3) -0.005(3) -0.005(3)
C1 0.013(4) 0.015(4) 0.024(4) 0.001(3) -0.004(4) -0.007(3)
C12C 0.039(6) 0.031(5) 0.040(6) 0.002(4) -0.020(5) -0.014(5)
C3CS 0.019(5) 0.028(4) 0.034(5) -0.009(4) -0.002(4) -0.008(4)
N4CS 0.046(7) 0.079(7) 0.067(7) -0.011(5) -0.020(6) -0.029(6)
C4CS 0.019(5) 0.032(5) 0.038(5) -0.008(4) -0.002(4) -0.010(4)
C7CS 0.023(5) 0.014(4) 0.046(6) 0.005(4) -0.008(4) -0.006(4)
C15C 0.031(6) 0.031(5) 0.061(7) -0.008(5) -0.023(6) 0.000(5)
C5CS 0.041(6) 0.023(5) 0.033(5) 0.002(4) -0.019(5) -0.017(4)
C10C 0.023(6) 0.034(5) 0.071(8) 0.009(5) -0.024(5) -0.006(5)
C8CS 0.027(6) 0.047(6) 0.056(7) -0.010(5) 0.004(5) -0.014(5)
C14C 0.041(7) 0.066(7) 0.055(7) -0.006(6) -0.003(6) -0.036(6)
C11C 0.056(8) 0.022(5) 0.050(6) -0.006(4) -0.002(6) -0.006(5)
C16C 0.052(8) 0.037(6) 0.063(7) -0.004(5) -0.003(6) -0.021(6)
C13C 0.032(7) 0.059(7) 0.067(7) -0.029(6) -0.011(6) -0.021(6)
C6CS 0.034(6) 0.048(6) 0.042(6) -0.005(5) 0.003(5) -0.017(5)

loop_
_atom_type_symbol
_atom_type_description
_atom_type_scat_dispersion_real
_atom_type_scat_dispersion_imag
_atom_type_scat_source
C C 0.0033 0.0016 'International Tables Vol C Tables 4.2.6.8 and 6.1.1.4'
H H 0.0000 0.0000 'International Tables Vol C Tables 4.2.6.8 and 6.1.1.4'
N N 0.0061 0.0033 'International Tables Vol C Tables 4.2.6.8 and 6.1.1.4'
O O 0.0106 0.0060 'International Tables Vol C Tables 4.2.6.8 and 6.1.1.4'
W W -0.8490 6.8722 'International Tables Vol C Tables 4.2.6.8 and 6.1.1.4'
Zn Zn 0.2839 1.4301 'International Tables Vol C Tables 4.2.6.8 and 6.1.1.4'

loop_
_geom_angle_atom_site_label_1
_geom_angle_atom_site_label_2
_geom_angle_atom_site_label_3
_geom_angle
_geom_angle_site_symmetry_1
_geom_angle_site_symmetry_3
_geom_angle_publ_flag
C2 W1 C8 74.8(3) . . ?
C2 W1 C5 78.0(3) . . ?
C8 W1 C5 142.1(3) . . ?
C2 W1 C3 143.5(3) . 1_655 ?
C8 W1 C3 81.9(3) . 1_655 ?
C5 W1 C3 106.4(3) . 1_655 ?
C2 W1 C1 117.6(3) . . ?
C8 W1 C1 72.0(3) . . ?
C5 W1 C1 145.3(3) . . ?
C3 W1 C1 79.8(3) 1_655 . ?
C2 W1 C4 75.6(3) . 2_667 ?
C8 W1 C4 74.3(3) . 2_667 ?
C5 W1 C4 73.8(3) . 2_667 ?
C3 W1 C4 71.3(3) 1_655 2_667 ?
C1 W1 C4 138.1(3) . 2_667 ?
C2 W1 C7 139.8(3) . . ?
C8 W1 C7 141.5(3) . . ?
C5 W1 C7 74.4(3) . . ?
C3 W1 C7 73.3(3) 1_655 . ?
C1 W1 C7 75.0(3) . . ?
C4 W1 C7 122.2(3) 2_667 . ?
C2 W1 C6 71.4(3) . . ?
C8 W1 C6 113.4(3) . . ?
C5 W1 C6 81.5(3) . . ?
C3 W1 C6 144.7(3) 1_655 . ?
C1 W1 C6 75.6(3) . . ?
C4 W1 C6 142.1(3) 2_667 . ?
C7 W1 C6 76.1(3) . . ?
O2CS Zn1 O2CS 180.0(4) . 2_766 ?
O2CS Zn1 N1 91.5(2) . 2_766 ?
O2CS Zn1 N1 88.5(2) 2_766 2_766 ?
O2CS Zn1 N1 88.5(2) . . ?
O2CS Zn1 N1 91.5(2) 2_766 . ?
N1 Zn1 N1 180.0 2_766 . ?
O2CS Zn1 O1CS 89.3(2) . . ?
O2CS Zn1 O1CS 90.7(2) 2_766 . ?
N1 Zn1 O1CS 93.5(2) 2_766 . ?
N1 Zn1 O1CS 86.5(2) . . ?
O2CS Zn1 O1CS 90.7(2) . 2_766 ?
O2CS Zn1 O1CS 89.3(2) 2_766 2_766 ?
N1 Zn1 O1CS 86.5(2) 2_766 2_766 ?
N1 Zn1 O1CS 93.5(2) . 2_766 ?
O1CS Zn1 O1CS 180.0 . 2_766 ?
N4 Zn2 N2 111.7(3) . . ?
N4 Zn2 N3 121.8(3) . . ?
N2 Zn2 N3 126.4(3) . . ?
N4 Zn2 O3CS 97.4(3) . . ?
N2 Zn2 O3CS 91.6(3) . . ?
N3 Zn2 O3CS 81.5(3) . . ?
N4 Zn2 O4CS 91.5(3) . . ?
N2 Zn2 O4CS 92.9(3) . . ?
N3 Zn2 O4CS 86.5(3) . . ?
O3CS Zn2 O4CS 167.6(2) . . ?
C1CS O1CS Zn1 140.9(5) . . ?
C4 N4 Zn2 166.7(6) . . ?
C13C O4CS Zn2 127.5(6) . . ?
C9CS O3CS Zn2 149.1(6) . . ?
C5CS O2CS Zn1 147.6(7) . . ?
N3 C3 W1 176.6(7) . 1_455 ?
C3 N3 Zn2 174.3(7) . . ?
C1 N1 Zn1 174.4(6) . . ?
C2 N2 Zn2 171.2(7) . . ?
N8 C8 W1 178.6(7) . . ?
N2 C2 W1 178.3(7) . . ?
N6 C6 W1 178.3(7) . . ?
C1CS N1CS C4CS 125.3(7) . . ?
C1CS N1CS C3CS 119.8(7) . . ?
C4CS N1CS C3CS 114.7(7) . . ?
C9CS N3CS C12C 121.0(7) . . ?
C9CS N3CS C11C 124.7(8) . . ?
C12C N3CS C11C 114.2(8) . . ?
C5CS N2CS C7CS 127.0(9) . . ?
C5CS N2CS C8CS 116.8(8) . . ?
C7CS N2CS C8CS 116.1(8) . . ?
C1CS C2CS H2CA 109.5 . . ?
C1CS C2CS H2CB 109.5 . . ?
H2CA C2CS H2CB 109.5 . . ?
C1CS C2CS H2CC 109.5 . . ?
H2CA C2CS H2CC 109.5 . . ?
H2CB C2CS H2CC 109.5 . . ?
O1CS C1CS N1CS 119.4(7) . . ?
O1CS C1CS C2CS 121.4(8) . . ?
N1CS C1CS C2CS 119.2(8) . . ?
O3CS C9CS N3CS 118.5(8) . . ?
O3CS C9CS C10C 121.0(9) . . ?
N3CS C9CS C10C 120.5(8) . . ?
N5 C5 W1 177.8(8) . . ?
N4 C4 W1 176.6(7) . 2_667 ?
N7 C7 W1 177.6(7) . . ?
N1 C1 W1 179.1(7) . . ?
N3CS C12C H12A 109.5 . . ?
N3CS C12C H12B 109.5 . . ?
H12A C12C H12B 109.5 . . ?
N3CS C12C H12C 109.5 . . ?
H12A C12C H12C 109.5 . . ?
H12B C12C H12C 109.5 . . ?
N1CS C3CS H3CA 109.5 . . ?
N1CS C3CS H3CB 109.5 . . ?
H3CA C3CS H3CB 109.5 . . ?
N1CS C3CS H3CC 109.5 . . ?
H3CA C3CS H3CC 109.5 . . ?
H3CB C3CS H3CC 109.5 . . ?
C13C N4CS C15C 127.6(12) . . ?
C13C N4CS C16C 112.9(12) . . ?
C15C N4CS C16C 119.3(10) . . ?
N1CS C4CS H4CA 109.5 . . ?
N1CS C4CS H4CB 109.5 . . ?
H4CA C4CS H4CB 109.5 . . ?
N1CS C4CS H4CC 109.5 . . ?
H4CA C4CS H4CC 109.5 . . ?
H4CB C4CS H4CC 109.5 . . ?
N2CS C7CS H7CA 109.5 . . ?
N2CS C7CS H7CB 109.5 . . ?
H7CA C7CS H7CB 109.5 . . ?
N2CS C7CS H7CC 109.5 . . ?
H7CA C7CS H7CC 109.5 . . ?
H7CB C7CS H7CC 109.5 . . ?
N4CS C15C H15A 109.5 . . ?
N4CS C15C H15B 109.5 . . ?
H15A C15C H15B 109.5 . . ?
N4CS C15C H15C 109.5 . . ?
H15A C15C H15C 109.5 . . ?
H15B C15C H15C 109.5 . . ?
O2CS C5CS N2CS 124.1(10) . . ?
O2CS C5CS C6CS 119.2(9) . . ?
N2CS C5CS C6CS 116.6(8) . . ?
C9CS C10C H10A 109.5 . . ?
C9CS C10C H10B 109.5 . . ?
H10A C10C H10B 109.5 . . ?
C9CS C10C H10C 109.5 . . ?
H10A C10C H10C 109.5 . . ?
H10B C10C H10C 109.5 . . ?
N2CS C8CS H8CA 109.5 . . ?
N2CS C8CS H8CB 109.5 . . ?
H8CA C8CS H8CB 109.5 . . ?
N2CS C8CS H8CC 109.5 . . ?
H8CA C8CS H8CC 109.5 . . ?
H8CB C8CS H8CC 109.5 . . ?
C13C C14C H14A 109.5 . . ?
C13C C14C H14B 109.5 . . ?
H14A C14C H14B 109.5 . . ?
C13C C14C H14C 109.5 . . ?
H14A C14C H14C 109.5 . . ?
H14B C14C H14C 109.5 . . ?
N3CS C11C H11A 109.5 . . ?
N3CS C11C H11B 109.5 . . ?
H11A C11C H11B 109.5 . . ?
N3CS C11C H11C 109.5 . . ?
H11A C11C H11C 109.5 . . ?
H11B C11C H11C 109.5 . . ?
N4CS C16C H16A 109.5 . . ?
N4CS C16C H16B 109.5 . . ?
H16A C16C H16B 109.5 . . ?
N4CS C16C H16C 109.5 . . ?
H16A C16C H16C 109.5 . . ?
H16B C16C H16C 109.5 . . ?
N4CS C13C O4CS 128.3(13) . . ?
N4CS C13C C14C 114.0(12) . . ?
O4CS C13C C14C 117.7(10) . . ?
C5CS C6CS H6CA 109.5 . . ?
C5CS C6CS H6CB 109.5 . . ?
H6CA C6CS H6CB 109.5 . . ?
C5CS C6CS H6CC 109.5 . . ?
H6CA C6CS H6CC 109.5 . . ?
H6CB C6CS H6CC 109.5 . . ?

loop_
_geom_bond_atom_site_label_1
_geom_bond_atom_site_label_2
_geom_bond_distance
_geom_bond_site_symmetry_2
_geom_bond_publ_flag
W1 C2 2.146(9) . ?
W1 C8 2.148(8) . ?
W1 C5 2.150(8) . ?
W1 C3 2.157(8) 1_655 ?
W1 C1 2.168(8) . ?
W1 C4 2.168(9) 2_667 ?
W1 C7 2.173(8) . ?
W1 C6 2.180(8) . ?
Zn1 O2CS 2.103(6) . ?
Zn1 O2CS 2.103(6) 2_766 ?
Zn1 N1 2.105(7) 2_766 ?
Zn1 N1 2.105(7) . ?
Zn1 O1CS 2.110(6) . ?
Zn1 O1CS 2.110(6) 2_766 ?
Zn2 N4 1.983(7) . ?
Zn2 N2 1.987(7) . ?
Zn2 N3 2.011(8) . ?
Zn2 O3CS 2.087(6) . ?
Zn2 O4CS 2.098(6) . ?
O1CS C1CS 1.260(10) . ?
N4 C4 1.153(10) . ?
O4CS C13C 1.263(13) . ?
O3CS C9CS 1.242(10) . ?
O2CS C5CS 1.215(10) . ?
C3 N3 1.145(11) . ?
N8 C8 1.170(10) . ?
N1 C1 1.139(10) . ?
N2 C2 1.138(11) . ?
C6 N6 1.138(10) . ?
N1CS C1CS 1.339(11) . ?
N1CS C4CS 1.452(11) . ?
N1CS C3CS 1.460(10) . ?
N3CS C9CS 1.338(11) . ?
N3CS C12C 1.449(12) . ?
N3CS C11C 1.466(11) . ?
N5 C5 1.147(11) . ?
N2CS C5CS 1.291(12) . ?
N2CS C7CS 1.465(10) . ?
N2CS C8CS 1.493(13) . ?
N7 C7 1.150(10) . ?
C2CS C1CS 1.494(11) . ?
C2CS H2CA 0.9800 . ?
C2CS H2CB 0.9800 . ?
C2CS H2CC 0.9800 . ?
C9CS C10C 1.494(13) . ?
C12C H12A 0.9800 . ?
C12C H12B 0.9800 . ?
C12C H12C 0.9800 . ?
C3CS H3CA 0.9800 . ?
C3CS H3CB 0.9800 . ?
C3CS H3CC 0.9800 . ?
N4CS C13C 1.213(15) . ?
N4CS C15C 1.475(14) . ?
N4CS C16C 1.528(15) . ?
C4CS H4CA 0.9800 . ?
C4CS H4CB 0.9800 . ?
C4CS H4CC 0.9800 . ?
C7CS H7CA 0.9800 . ?
C7CS H7CB 0.9800 . ?
C7CS H7CC 0.9800 . ?
C15C H15A 0.9800 . ?
C15C H15B 0.9800 . ?
C15C H15C 0.9800 . ?
C5CS C6CS 1.526(14) . ?
C10C H10A 0.9800 . ?
C10C H10B 0.9800 . ?
C10C H10C 0.9800 . ?
C8CS H8CA 0.9800 . ?
C8CS H8CB 0.9800 . ?
C8CS H8CC 0.9800 . ?
C14C C13C 1.608(17) . ?
C14C H14A 0.9800 . ?
C14C H14B 0.9800 . ?
C14C H14C 0.9800 . ?
C11C H11A 0.9800 . ?
C11C H11B 0.9800 . ?
C11C H11C 0.9800 . ?
C16C H16A 0.9800 . ?
C16C H16B 0.9800 . ?
C16C H16C 0.9800 . ?
C6CS H6CA 0.9800 . ?
C6CS H6CB 0.9800 . ?
C6CS H6CC 0.9800 . ?

loop_
_geom_torsion_atom_site_label_1
_geom_torsion_atom_site_label_2
_geom_torsion_atom_site_label_3
_geom_torsion_atom_site_label_4
_geom_torsion
_geom_torsion_site_symmetry_1
_geom_torsion_site_symmetry_2
_geom_torsion_site_symmetry_3
_geom_torsion_site_symmetry_4
_geom_torsion_publ_flag
Zn1 O1CS C1CS N1CS 177.7(6) . . . . ?
Zn1 O1CS C1CS C2CS -4.4(13) . . . . ?
C4CS N1CS C1CS O1CS 174.6(8) . . . . ?
C3CS N1CS C1CS O1CS -1.0(12) . . . . ?
C4CS N1CS C1CS C2CS -3.3(12) . . . . ?
C3CS N1CS C1CS C2CS -178.9(7) . . . . ?
Zn2 O3CS C9CS N3CS 165.5(8) . . . . ?
Zn2 O3CS C9CS C10C -13.2(17) . . . . ?
C12C N3CS C9CS O3CS -4.7(12) . . . . ?
C11C N3CS C9CS O3CS -180.0(8) . . . . ?
C12C N3CS C9CS C10C 173.9(9) . . . . ?
C11C N3CS C9CS C10C -1.3(14) . . . . ?
Zn1 O2CS C5CS N2CS 156.8(8) . . . . ?
Zn1 O2CS C5CS C6CS -26.7(16) . . . . ?
C7CS N2CS C5CS O2CS 176.9(9) . . . . ?
C8CS N2CS C5CS O2CS -5.1(14) . . . . ?
C7CS N2CS C5CS C6CS 0.3(14) . . . . ?
C8CS N2CS C5CS C6CS 178.4(8) . . . . ?
C15C N4CS C13C O4CS -177.6(10) . . . . ?
C16C N4CS C13C O4CS -3.4(17) . . . . ?
C15C N4CS C13C C14C 4.3(16) . . . . ?
C16C N4CS C13C C14C 178.6(9) . . . . ?
Zn2 O4CS C13C N4CS 120.4(11) . . . . ?
Zn2 O4CS C13C C14C -61.6(12) . . . . ?
